data_9010975
loop_
_publ_author_name
'de Wolff, P. M.'
'Walter-Levy L'

_publ_section_title
;
 The crystal structure of Mg2(OH)3(Cl,Br)*4H2O
;
_journal_name_full 'Acta Crystallographica'
_journal_page_first 40
_journal_page_last 44
_journal_paper_doi 10.1107/S0365110X53000089
_journal_volume 6
_journal_year 1953
_chemical_compound_source Synthetic
_chemical_formula_sum 'Cl H11 Mg2 O7'
_chemical_name_mineral Korshunovskite
_space_group_IT_number 2
_symmetry_space_group_name_Hall '-P 1'
_symmetry_space_group_name_H-M 'P -1'
_cell_angle_alpha 101.97
_cell_angle_beta 104.0
_cell_angle_gamma 73.18
_cell_formula_units_Z 2
_cell_length_a 8.65
_cell_length_b 6.27
_cell_length_c 7.43
_cell_volume 370.154
_database_code_amcsd 0009151
_exptl_crystal_density_diffrn 1.859
_cod_original_formula_sum 'Mg2 (O7 Cl) H11'
_cod_database_code 9010975

loop_
_space_group_symop_operation_xyz
x,y,z
-x,-y,-z

loop_
_atom_site_label
_atom_site_fract_x
_atom_site_fract_y
_atom_site_fract_z
_atom_site_type_symbol
_atom_site_attached_hydrogens
Mg1 0.05500 0.40000 0.18800 Mg 0
Mg2 0.05500 0.90000 0.18800 Mg 0
O-HII1 0.14400 0.10000 0.03900 O 0
O-HII2 0.14400 0.60000 0.03900 O 0
O-HI -0.04200 0.22000 0.31600 O 0
Cl -0.43800 0.81200 0.18800 Cl 0
WatI -0.04200 0.72000 0.31600 O 2
WatII 0.27800 0.86100 0.39400 O 2
WatIII 0.27800 0.36100 0.39400 O 2
WatIV -0.41600 0.31900 0.25000 O 2

loop_
_cod_changelog_entry_id
_cod_changelog_entry_author
_cod_changelog_entry_date
_cod_changelog_entry_text
1
;cod-tools version 3.8.0
Id: cif_guess_AMCSD_atom_types 9581 2023-05-17 12:35:41Z saulius
;
2023-05-23T09:20:27+03:00
;Derived atom types and hydrogen counts
from atom names that follow the AMCSD naming convention
(Wat == water, O-H == hydroxyl).
;

loop_
_cod_related_entry_id
_cod_related_entry_database
_cod_related_entry_code
1 AMCSD 0009151
